data_4064220
loop_
_publ_author_name
'Martin, Thomas A.'
'Ellul, Charles E.'
'Mahon, Mary F.'
'Warren, Mark E.'
'Allan, David'
'Whittlesey, Michael K.'

_publ_section_title
;
 Neutral and Cationic Mono- and Bis-N-heterocyclic Carbene Complexes
 Derived From Manganese and Rhenium Carbonyl Precursors
;
_journal_issue 8
_journal_name_full Organometallics
_journal_page_first 2200
_journal_paper_doi 10.1021/om1011853
_journal_volume 30
_journal_year 2011
_chemical_formula_sum 'C31 H36 Cl N2 O4 Re'
_chemical_formula_weight 722.27
_chemical_name_systematic
; 
 ? 
;
_space_group_IT_number 62
_symmetry_cell_setting orthorhombic
_symmetry_space_group_name_Hall '-P 2c 2ab'
_symmetry_space_group_name_H-M 'P b n m'
_atom_sites_solution_hydrogens geom
_atom_sites_solution_primary direct
_atom_sites_solution_secondary difmap
_audit_creation_method SHELXL-97
_cell_angle_alpha 90.00
_cell_angle_beta 90.00
_cell_angle_gamma 90.00
_cell_formula_units_Z 4
_cell_length_a 11.0430(2)
_cell_length_b 14.0470(2)
_cell_length_c 19.8700(3)
_cell_measurement_reflns_used 49523
_cell_measurement_temperature 150(2)
_cell_measurement_theta_max 27.485
_cell_measurement_theta_min 2.910
_cell_volume 3082.25(8)
_computing_cell_refinement 'HKL Scalepack (Otwinowski & Minor 1997)'
_computing_data_collection 'Collect (Bruker AXS BV 1997-2004)'
_computing_data_reduction 'Denzo & Scalepack (Otwinowski, Minor 1997)'
_computing_molecular_graphics 'ORTEX (P.McArdle 1995)'
_computing_publication_material 'SHELXL-97/2 (Sheldrick 1997)'
_computing_structure_refinement 'SHELXL-97/2 (Sheldrick 1997)'
_computing_structure_solution 'SHELXS-97 (Sheldrick 1990)'
_diffrn_ambient_temperature 150(2)
_diffrn_measured_fraction_theta_full 0.996
_diffrn_measured_fraction_theta_max 0.996
_diffrn_measurement_device_type '95mm CCD camera on \k-goniostat'
_diffrn_measurement_method CCD
_diffrn_radiation_monochromator 'horizonally mounted graphite crystal'
_diffrn_radiation_source 'fine-focus sealed tube'
_diffrn_radiation_type MoK\a
_diffrn_radiation_wavelength 0.71073
_diffrn_reflns_av_R_equivalents 0.0481
_diffrn_reflns_av_sigmaI/netI 0.0197
_diffrn_reflns_limit_h_max 13
_diffrn_reflns_limit_h_min -14
_diffrn_reflns_limit_k_max 18
_diffrn_reflns_limit_k_min -18
_diffrn_reflns_limit_l_max 25
_diffrn_reflns_limit_l_min -25
_diffrn_reflns_number 48498
_diffrn_reflns_theta_full 27.48
_diffrn_reflns_theta_max 27.48
_diffrn_reflns_theta_min 3.59
_exptl_absorpt_coefficient_mu 4.065
_exptl_absorpt_correction_T_max 0.452
_exptl_absorpt_correction_T_min 0.385
_exptl_absorpt_correction_type multi-scan
_exptl_absorpt_process_details
;
multi-scan from symmetry-related measurements 
 Sortav (Blessing 1995)
;
_exptl_crystal_colour colorless
_exptl_crystal_density_diffrn 1.556
_exptl_crystal_density_method 'not measured'
_exptl_crystal_description block
_exptl_crystal_F_000 1440
_exptl_crystal_size_max 0.25
_exptl_crystal_size_mid 0.25
_exptl_crystal_size_min 0.20
_refine_diff_density_max 0.390
_refine_diff_density_min -1.129
_refine_diff_density_rms 0.096
_refine_ls_extinction_method none
_refine_ls_goodness_of_fit_ref 1.119
_refine_ls_hydrogen_treatment constr
_refine_ls_matrix_type full
_refine_ls_number_parameters 191
_refine_ls_number_reflns 3628
_refine_ls_number_restraints 0
_refine_ls_restrained_S_all 1.119
_refine_ls_R_factor_all 0.0315
_refine_ls_R_factor_gt 0.0210
_refine_ls_shift/su_max 0.000
_refine_ls_shift/su_mean 0.000
_refine_ls_structure_factor_coef Fsqd
_refine_ls_weighting_details 'calc w=1/[\s^2^(Fo^2^)+(0.0197P)^2^+1.5965P] where P=(Fo^2^+2Fc^2^)/3'
_refine_ls_weighting_scheme calc
_refine_ls_wR_factor_gt 0.0438
_refine_ls_wR_factor_ref 0.0474
_reflns_number_gt 2963
_reflns_number_total 3628
_reflns_threshold_expression >2sigma(I)
_cod_data_source_file om1011853_si_001.cif
_cod_data_source_block h09mkw4
_cod_depositor_comments
;
The following automatic conversions were performed:

'_symmetry_cell_setting' value 'Orthorhombic' changed to
'orthorhombic' according to
/home/saulius/struct/CIF-dictionaries/cif_core.dic dictionary named
'cif_core.dic' version 2.4.1 from 2010-06-29.

Automatic conversion script
Id: cif_fix_values 1715 2011-07-08 13:25:40Z adriana 
;
_cod_original_sg_symbol_H-M Pbnm
_cod_database_code 4064220

loop_
_symmetry_equiv_pos_as_xyz
'x, y, z'
'-x, -y, z+1/2'
'x+1/2, -y+1/2, -z'
'-x+1/2, y+1/2, -z+1/2'
'-x, -y, -z'
'x, y, -z-1/2'
'-x-1/2, y-1/2, z'
'x-1/2, -y-1/2, z-1/2'

loop_
_atom_site_label
_atom_site_type_symbol
_atom_site_fract_x
_atom_site_fract_y
_atom_site_fract_z
_atom_site_U_iso_or_equiv
_atom_site_adp_type
_atom_site_occupancy
_atom_site_symmetry_multiplicity
_atom_site_calc_flag
_atom_site_refinement_flags
Re1 Re 0.007395(10) 0.204782(9) 0.7500 0.02262(5) Uani 1 2 d S
Cl1 Cl 0.23195(8) 0.20419(6) 0.7500 0.0374(2) Uani 1 2 d S
O1 O -0.2680(2) 0.20584(18) 0.7500 0.0441(7) Uani 1 2 d S
O2 O 0.00073(16) 0.17257(14) 0.59400(9) 0.0408(5) Uani 1 1 d .
O3 O 0.0161(2) -0.01570(18) 0.7500 0.0413(6) Uani 1 2 d S
N1 N 0.03702(17) 0.42041(13) 0.69610(9) 0.0238(4) Uani 1 1 d .
C1 C -0.1703(3) 0.2066(2) 0.7500 0.0282(7) Uani 1 2 d S
C2 C 0.00600(19) 0.19282(16) 0.64923(13) 0.0282(5) Uani 1 1 d .
C3 C 0.0124(3) 0.0652(3) 0.7500 0.0292(7) Uani 1 2 d S
C4 C 0.0248(2) 0.3613(2) 0.7500 0.0198(6) Uani 1 2 d S
C5 C 0.0587(2) 0.51308(16) 0.71624(11) 0.0305(5) Uani 1 1 d .
H5 H 0.0712 0.5665 0.6877 0.037 Uiso 1 1 calc R
C6 C 0.0270(2) 0.39694(16) 0.62562(11) 0.0238(5) Uani 1 1 d .
C7 C -0.08926(19) 0.39379(16) 0.59660(12) 0.0255(5) Uani 1 1 d .
C8 C -0.0957(2) 0.37728(17) 0.52760(13) 0.0318(6) Uani 1 1 d .
H8 H -0.1727 0.3746 0.5063 0.038 Uiso 1 1 calc R
C9 C 0.0079(2) 0.36466(18) 0.48945(12) 0.0323(5) Uani 1 1 d .
H9 H 0.0016 0.3539 0.4424 0.039 Uiso 1 1 calc R
C10 C 0.1206(2) 0.36769(17) 0.51975(12) 0.0298(5) Uani 1 1 d .
H10 H 0.1909 0.3582 0.4931 0.036 Uiso 1 1 calc R
C11 C 0.13315(19) 0.38442(16) 0.58851(11) 0.0254(5) Uani 1 1 d .
C12 C -0.2032(2) 0.40847(17) 0.63824(13) 0.0322(6) Uani 1 1 d .
H12 H -0.1834 0.3926 0.6860 0.039 Uiso 1 1 calc R
C13 C -0.2427(3) 0.5124(2) 0.63581(17) 0.0562(9) Uani 1 1 d .
H13A H -0.1755 0.5531 0.6503 0.084 Uiso 1 1 calc R
H13B H -0.3120 0.5218 0.6659 0.084 Uiso 1 1 calc R
H13C H -0.2659 0.5290 0.5897 0.084 Uiso 1 1 calc R
C14 C -0.3076(2) 0.3437(2) 0.61601(15) 0.0506(8) Uani 1 1 d .
H14A H -0.3370 0.3642 0.5718 0.076 Uiso 1 1 calc R
H14B H -0.3737 0.3478 0.6488 0.076 Uiso 1 1 calc R
H14C H -0.2789 0.2778 0.6132 0.076 Uiso 1 1 calc R
C15 C 0.2586(2) 0.38996(17) 0.61945(12) 0.0298(5) Uani 1 1 d .
H15 H 0.2498 0.3883 0.6695 0.036 Uiso 1 1 calc R
C16 C 0.3204(2) 0.4830(2) 0.60024(15) 0.0445(7) Uani 1 1 d .
H16A H 0.3235 0.4886 0.5511 0.067 Uiso 1 1 calc R
H16B H 0.4029 0.4838 0.6184 0.067 Uiso 1 1 calc R
H16C H 0.2746 0.5366 0.6189 0.067 Uiso 1 1 calc R
C17 C 0.3377(2) 0.30576(19) 0.59817(15) 0.0422(7) Uani 1 1 d .
H17A H 0.2932 0.2463 0.6053 0.063 Uiso 1 1 calc R
H17B H 0.4120 0.3052 0.6251 0.063 Uiso 1 1 calc R
H17C H 0.3585 0.3119 0.5504 0.063 Uiso 1 1 calc R

loop_
_atom_site_aniso_label
_atom_site_aniso_U_11
_atom_site_aniso_U_22
_atom_site_aniso_U_33
_atom_site_aniso_U_23
_atom_site_aniso_U_13
_atom_site_aniso_U_12
Re1 0.02729(7) 0.01664(7) 0.02394(8) 0.000 0.000 -0.00010(6)
Cl1 0.0314(4) 0.0323(5) 0.0484(5) 0.000 0.000 0.0048(4)
O1 0.0405(16) 0.0399(16) 0.0519(18) 0.000 0.000 -0.0030(13)
O2 0.0667(13) 0.0265(9) 0.0291(10) -0.0054(8) -0.0026(8) 0.0014(8)
O3 0.0647(18) 0.0181(13) 0.0411(15) 0.000 0.000 -0.0003(12)
N1 0.0306(9) 0.0196(9) 0.0213(10) 0.0000(8) 0.0006(8) -0.0022(8)
C1 0.045(2) 0.0151(16) 0.0243(17) 0.000 0.000 -0.0055(15)
C2 0.0358(12) 0.0177(11) 0.0311(13) 0.0025(9) -0.0007(10) -0.0004(10)
C3 0.0347(18) 0.0276(19) 0.0253(17) 0.000 0.000 0.0009(15)
C4 0.0213(14) 0.0209(16) 0.0172(14) 0.000 0.000 -0.0020(11)
C5 0.0484(14) 0.0168(11) 0.0263(12) 0.0009(10) 0.0010(10) -0.0037(11)
C6 0.0329(11) 0.0163(11) 0.0223(11) -0.0008(9) 0.0005(9) -0.0009(9)
C7 0.0307(11) 0.0200(12) 0.0258(12) 0.0014(10) -0.0009(9) 0.0005(9)
C8 0.0356(12) 0.0291(14) 0.0308(14) -0.0003(11) -0.0045(10) -0.0004(10)
C9 0.0443(13) 0.0321(14) 0.0205(11) -0.0027(10) -0.0004(10) -0.0028(11)
C10 0.0362(12) 0.0286(13) 0.0246(13) -0.0026(10) 0.0065(10) -0.0033(10)
C11 0.0298(11) 0.0198(12) 0.0265(12) -0.0008(10) -0.0002(9) -0.0023(10)
C12 0.0282(11) 0.0368(15) 0.0315(14) 0.0043(11) 0.0026(10) 0.0035(10)
C13 0.0548(18) 0.0479(18) 0.066(2) 0.0081(17) 0.0283(16) 0.0177(15)
C14 0.0318(13) 0.072(2) 0.0484(19) 0.0032(16) -0.0016(12) -0.0100(14)
C15 0.0290(11) 0.0318(13) 0.0287(13) -0.0011(11) 0.0012(9) -0.0016(11)
C16 0.0406(14) 0.0451(17) 0.0477(17) -0.0010(14) -0.0050(12) -0.0125(13)
C17 0.0326(12) 0.0458(17) 0.0482(17) -0.0044(13) 0.0025(12) 0.0053(12)

loop_
_atom_type_symbol
_atom_type_description
_atom_type_scat_dispersion_real
_atom_type_scat_dispersion_imag
_atom_type_scat_source
C C 0.0033 0.0016 'International Tables Vol C Tables 4.2.6.8 and 6.1.1.4'
H H 0.0000 0.0000 'International Tables Vol C Tables 4.2.6.8 and 6.1.1.4'
O O 0.0106 0.0060 'International Tables Vol C Tables 4.2.6.8 and 6.1.1.4'
N N 0.0061 0.0033 'International Tables Vol C Tables 4.2.6.8 and 6.1.1.4'
Re Re -1.0185 7.2310 'International Tables Vol C Tables 4.2.6.8 and 6.1.1.4'
Cl Cl 0.1484 0.1585 'International Tables Vol C Tables 4.2.6.8 and 6.1.1.4'

loop_
_geom_angle_atom_site_label_1
_geom_angle_atom_site_label_2
_geom_angle_atom_site_label_3
_geom_angle
_geom_angle_site_symmetry_1
_geom_angle_site_symmetry_3
C3 Re1 C1 92.37(13) . .
C3 Re1 C2 85.22(6) . .
C1 Re1 C2 89.62(6) . .
C3 Re1 C2 85.22(6) . 6_557
C1 Re1 C2 89.62(6) . 6_557
C2 Re1 C2 170.37(13) . 6_557
C3 Re1 C4 173.39(12) . .
C1 Re1 C4 94.24(12) . .
C2 Re1 C4 94.82(6) . .
C2 Re1 C4 94.82(6) 6_557 .
C3 Re1 Cl1 88.18(9) . .
C1 Re1 Cl1 179.45(9) . .
C2 Re1 Cl1 90.42(6) . .
C2 Re1 Cl1 90.42(6) 6_557 .
C4 Re1 Cl1 85.20(7) . .
C4 N1 C5 111.34(19) . .
C4 N1 C6 128.02(19) . .
C5 N1 C6 120.62(18) . .
O1 C1 Re1 178.7(3) . .
O2 C2 Re1 170.0(2) . .
O3 C3 Re1 179.6(3) . .
N1 C4 N1 103.7(3) 6_557 .
N1 C4 Re1 128.04(13) 6_557 .
N1 C4 Re1 128.04(13) . .
C5 C5 N1 106.82(12) 6_557 .
C5 C5 H5 126.6 6_557 .
N1 C5 H5 126.6 . .
C11 C6 C7 123.0(2) . .
C11 C6 N1 118.47(19) . .
C7 C6 N1 118.35(19) . .
C8 C7 C6 117.1(2) . .
C8 C7 C12 121.1(2) . .
C6 C7 C12 121.8(2) . .
C9 C8 C7 121.2(2) . .
C9 C8 H8 119.4 . .
C7 C8 H8 119.4 . .
C10 C9 C8 120.1(2) . .
C10 C9 H9 119.9 . .
C8 C9 H9 119.9 . .
C9 C10 C11 121.5(2) . .
C9 C10 H10 119.3 . .
C11 C10 H10 119.3 . .
C10 C11 C6 117.1(2) . .
C10 C11 C15 119.8(2) . .
C6 C11 C15 123.1(2) . .
C7 C12 C13 110.5(2) . .
C7 C12 C14 112.7(2) . .
C13 C12 C14 110.1(2) . .
C7 C12 H12 107.8 . .
C13 C12 H12 107.8 . .
C14 C12 H12 107.8 . .
C12 C13 H13A 109.5 . .
C12 C13 H13B 109.5 . .
H13A C13 H13B 109.5 . .
C12 C13 H13C 109.5 . .
H13A C13 H13C 109.5 . .
H13B C13 H13C 109.5 . .
C12 C14 H14A 109.5 . .
C12 C14 H14B 109.5 . .
H14A C14 H14B 109.5 . .
C12 C14 H14C 109.5 . .
H14A C14 H14C 109.5 . .
H14B C14 H14C 109.5 . .
C11 C15 C16 110.6(2) . .
C11 C15 C17 111.7(2) . .
C16 C15 C17 109.8(2) . .
C11 C15 H15 108.2 . .
C16 C15 H15 108.2 . .
C17 C15 H15 108.2 . .
C15 C16 H16A 109.5 . .
C15 C16 H16B 109.5 . .
H16A C16 H16B 109.5 . .
C15 C16 H16C 109.5 . .
H16A C16 H16C 109.5 . .
H16B C16 H16C 109.5 . .
C15 C17 H17A 109.5 . .
C15 C17 H17B 109.5 . .
H17A C17 H17B 109.5 . .
C15 C17 H17C 109.5 . .
H17A C17 H17C 109.5 . .
H17B C17 H17C 109.5 . .

loop_
_geom_bond_atom_site_label_1
_geom_bond_atom_site_label_2
_geom_bond_distance
_geom_bond_site_symmetry_2
Re1 C3 1.962(4) .
Re1 C1 1.962(4) .
Re1 C2 2.009(3) .
Re1 C2 2.009(3) 6_557
Re1 C4 2.206(3) .
Re1 Cl1 2.4798(8) .
O1 C1 1.079(4) .
O2 C2 1.135(3) .
O3 C3 1.137(4) .
N1 C4 1.362(3) .
N1 C5 1.383(3) .
N1 C6 1.443(3) .
C4 N1 1.362(3) 6_557
C5 C5 1.342(5) 6_557
C5 H5 0.9500 .
C6 C11 1.396(3) .
C6 C7 1.408(3) .
C7 C8 1.392(3) .
C7 C12 1.520(3) .
C8 C9 1.384(3) .
C8 H8 0.9500 .
C9 C10 1.382(3) .
C9 H9 0.9500 .
C10 C11 1.393(3) .
C10 H10 0.9500 .
C11 C15 1.518(3) .
C12 C13 1.524(4) .
C12 C14 1.533(4) .
C12 H12 1.0000 .
C13 H13A 0.9800 .
C13 H13B 0.9800 .
C13 H13C 0.9800 .
C14 H14A 0.9800 .
C14 H14B 0.9800 .
C14 H14C 0.9800 .
C15 C16 1.523(4) .
C15 C17 1.530(3) .
C15 H15 1.0000 .
C16 H16A 0.9800 .
C16 H16B 0.9800 .
C16 H16C 0.9800 .
C17 H17A 0.9800 .
C17 H17B 0.9800 .
C17 H17C 0.9800 .

loop_
_geom_torsion_atom_site_label_1
_geom_torsion_atom_site_label_2
_geom_torsion_atom_site_label_3
_geom_torsion_atom_site_label_4
_geom_torsion
_geom_torsion_site_symmetry_1
_geom_torsion_site_symmetry_4
C3 Re1 C1 O1 0.0 . .
C2 Re1 C1 O1 85.20(6) . .
C2 Re1 C1 O1 -85.20(6) 6_557 .
C4 Re1 C1 O1 180.0 . .
Cl1 Re1 C1 O1 180.0 . .
C3 Re1 C2 O2 16.2(11) . .
C1 Re1 C2 O2 -76.2(11) . .
C2 Re1 C2 O2 9.3(18) 6_557 .
C4 Re1 C2 O2 -170.5(11) . .
Cl1 Re1 C2 O2 104.3(11) . .
C1 Re1 C3 O3 180.0 . .
C2 Re1 C3 O3 90.58(6) . .
C2 Re1 C3 O3 -90.58(6) 6_557 .
C4 Re1 C3 O3 0.0 . .
Cl1 Re1 C3 O3 0.0 . .
C5 N1 C4 N1 1.2(3) . 6_557
C6 N1 C4 N1 -177.14(14) . 6_557
C5 N1 C4 Re1 -173.38(19) . .
C6 N1 C4 Re1 8.3(4) . .
C3 Re1 C4 N1 -86.7(2) . 6_557
C1 Re1 C4 N1 93.3(2) . 6_557
C2 Re1 C4 N1 -176.7(2) . 6_557
C2 Re1 C4 N1 3.4(2) 6_557 6_557
Cl1 Re1 C4 N1 -86.7(2) . 6_557
C3 Re1 C4 N1 86.7(2) . .
C1 Re1 C4 N1 -93.3(2) . .
C2 Re1 C4 N1 -3.4(2) . .
C2 Re1 C4 N1 176.7(2) 6_557 .
Cl1 Re1 C4 N1 86.7(2) . .
C4 N1 C5 C5 -0.8(2) . 6_557
C6 N1 C5 C5 177.71(15) . 6_557
C4 N1 C6 C11 -100.7(3) . .
C5 N1 C6 C11 81.1(3) . .
C4 N1 C6 C7 83.4(3) . .
C5 N1 C6 C7 -94.9(3) . .
C11 C6 C7 C8 0.0(3) . .
N1 C6 C7 C8 175.8(2) . .
C11 C6 C7 C12 -179.5(2) . .
N1 C6 C7 C12 -3.7(3) . .
C6 C7 C8 C9 -0.1(4) . .
C12 C7 C8 C9 179.5(2) . .
C7 C8 C9 C10 0.4(4) . .
C8 C9 C10 C11 -0.8(4) . .
C9 C10 C11 C6 0.7(4) . .
C9 C10 C11 C15 -178.3(2) . .
C7 C6 C11 C10 -0.3(3) . .
N1 C6 C11 C10 -176.1(2) . .
C7 C6 C11 C15 178.6(2) . .
N1 C6 C11 C15 2.8(3) . .
C8 C7 C12 C13 -85.2(3) . .
C6 C7 C12 C13 94.3(3) . .
C8 C7 C12 C14 38.4(3) . .
C6 C7 C12 C14 -142.1(2) . .
C10 C11 C15 C16 73.5(3) . .
C6 C11 C15 C16 -105.4(3) . .
C10 C11 C15 C17 -49.1(3) . .
C6 C11 C15 C17 132.0(2) . .
